data_2311268
loop_
_publ_author_name
'Parsons, Simon'
'Flack, Howard D.'
'Wagner, Trixie'

_publ_section_title
;
 Use of intensity quotients and differences in absolute structure
 refinement.
;
_journal_issue 'Pt 3'
_journal_name_full 'Acta crystallographica Section B, Structural science, crystal engineering and materials'
_journal_page_first 249
_journal_page_last 259
_journal_paper_doi 10.1107/S2052519213010014
_journal_volume 69
_journal_year 2013
_chemical_formula_sum 'C16 H20 N2 O'
_chemical_formula_weight 256.34
_space_group_crystal_system orthorhombic
_space_group_IT_number 19
_space_group_name_Hall 'P 2ac 2ab'
_space_group_name_H-M_alt 'P 21 21 21'
_atom_sites_solution_hydrogens mixed
_audit_creation_method SHELXL-2012
_cell_angle_alpha 90
_cell_angle_beta 90
_cell_angle_gamma 90
_cell_formula_units_Z 4
_cell_length_a 8.695(3)
_cell_length_b 10.114(3)
_cell_length_c 15.544(5)
_cell_measurement_temperature 100(2)
_cell_volume 1367.0(8)
_computing_structure_refinement 'SHELXL-2012 (Sheldrick, 2012)'
_diffrn_ambient_temperature 100(2)
_diffrn_measured_fraction_theta_full 0.992
_diffrn_measured_fraction_theta_max 0.991
_diffrn_radiation_type CuK\a
_diffrn_radiation_wavelength 1.54178
_diffrn_reflns_av_R_equivalents 0.0326
_diffrn_reflns_av_unetI/netI 0.0132
_diffrn_reflns_Laue_measured_fraction_full 0.992
_diffrn_reflns_Laue_measured_fraction_max 0.991
_diffrn_reflns_limit_h_max 10
_diffrn_reflns_limit_h_min -10
_diffrn_reflns_limit_k_max 11
_diffrn_reflns_limit_k_min -11
_diffrn_reflns_limit_l_max 18
_diffrn_reflns_limit_l_min -18
_diffrn_reflns_number 42389
_diffrn_reflns_point_group_measured_fraction_full 0.994
_diffrn_reflns_point_group_measured_fraction_max 0.993
_diffrn_reflns_theta_full 67.679
_diffrn_reflns_theta_max 68.213
_diffrn_reflns_theta_min 5.217
_exptl_absorpt_coefficient_mu 0.615
_exptl_crystal_density_diffrn 1.246
_exptl_crystal_F_000 552
_exptl_crystal_size_max 0.100
_exptl_crystal_size_mid 0.100
_exptl_crystal_size_min 0.100
_refine_diff_density_max 0.154
_refine_diff_density_min -0.146
_refine_diff_density_rms 0.031
_refine_ls_abs_structure_details
;
 Flack x determined using 1038 quotients [(I+)-(I-)]/[(I+)+(I-)]
 (Parsons and Flack (2004), Acta Cryst. A60, s61).
;
_refine_ls_abs_structure_Flack 0.08(3)
_refine_ls_extinction_method none
_refine_ls_goodness_of_fit_ref 1.106
_refine_ls_hydrogen_treatment mixed
_refine_ls_matrix_type full
_refine_ls_number_parameters 183
_refine_ls_number_reflns 2488
_refine_ls_number_restraints 0
_refine_ls_restrained_S_all 1.106
_refine_ls_R_factor_all 0.0251
_refine_ls_R_factor_gt 0.0251
_refine_ls_shift/su_max 0.001
_refine_ls_shift/su_mean 0.000
_refine_ls_structure_factor_coef Fsqd
_refine_ls_weighting_details
;
 w=1/[\s^2^(Fo^2^)+(0.0352P)^2^+0.2279P]
 where P=(Fo^2^+2Fc^2^)/3
;
_refine_ls_weighting_scheme calc
_refine_ls_wR_factor_gt 0.0655
_refine_ls_wR_factor_ref 0.0656
_reflns_Friedel_coverage 0.719
_reflns_Friedel_fraction_full 0.996
_reflns_Friedel_fraction_max 0.995
_reflns_number_gt 2476
_reflns_number_total 2488
_reflns_threshold_expression 'I > 2\s(I)'
_cod_data_source_file TWA18A_B.cif
_cod_data_source_block TWA18A_B
_cod_database_code 2311268
_shelx_space_group_comment
;
The symmetry employed for this shelxl refinement is uniquely defined
by the following loop, which should always be used as a source of
symmetry information in preference to the above space-group names.
They are only intended as comments.
;
_shelx_estimated_absorpt_t_min 0.941
_shelx_estimated_absorpt_t_max 0.941
_shelxl_version_number 2012-9

loop_
_space_group_symop_operation_xyz
'x, y, z'
'-x+1/2, -y, z+1/2'
'-x, y+1/2, -z+1/2'
'x+1/2, -y+1/2, -z'

loop_
_atom_site_label
_atom_site_type_symbol
_atom_site_fract_x
_atom_site_fract_y
_atom_site_fract_z
_atom_site_U_iso_or_equiv
_atom_site_adp_type
_atom_site_occupancy
_atom_site_site_symmetry_order
_atom_site_calc_flag
_atom_site_refinement_flags_posn
_atom_site_refinement_flags_adp
C1 C 0.85934(18) 0.60039(17) 0.19786(11) 0.0279(4) Uani 1 1 d . .
H1A H 0.8958 0.6777 0.1658 0.042 Uiso 1 1 calc R U
H1B H 0.8221 0.5333 0.1574 0.042 Uiso 1 1 calc R U
H1C H 0.9441 0.5638 0.2319 0.042 Uiso 1 1 calc R U
H2 H 0.648(2) 0.6511(19) 0.2241(12) 0.023(4) Uiso 1 1 d . .
N2 N 0.73364(14) 0.63991(12) 0.25542(8) 0.0208(3) Uani 1 1 d . .
C3 C 0.76575(16) 0.76087(15) 0.30480(9) 0.0186(3) Uani 1 1 d . .
H3 H 0.8004 0.8313 0.2640 0.022 Uiso 1 1 calc R U
C4 C 0.89639(17) 0.73327(15) 0.36918(9) 0.0208(3) Uani 1 1 d . .
H4A H 0.8700 0.6556 0.4051 0.025 Uiso 1 1 calc R U
H4B H 0.9926 0.7134 0.3377 0.025 Uiso 1 1 calc R U
C5 C 0.91904(17) 0.85192(15) 0.42514(9) 0.0199(3) Uani 1 1 d . .
C6 C 1.03844(18) 0.90480(16) 0.47073(9) 0.0222(3) Uani 1 1 d . .
H6 H 1.1392 0.8688 0.4734 0.027 Uiso 1 1 calc R U
H7 H 1.046(2) 1.0592(19) 0.5503(13) 0.032(5) Uiso 1 1 d . .
N7 N 0.99085(16) 1.01862(13) 0.51241(8) 0.0240(3) Uani 1 1 d . .
C8 C 0.83697(18) 1.03876(15) 0.49563(9) 0.0224(3) Uani 1 1 d . .
C9 C 0.7288(2) 1.13105(16) 0.52400(10) 0.0268(4) Uani 1 1 d . .
H9 H 0.7561 1.2002 0.5624 0.032 Uiso 1 1 calc R U
C10 C 0.5801(2) 1.11736(16) 0.49379(10) 0.0286(4) Uani 1 1 d . .
H10 H 0.5043 1.1782 0.5129 0.034 Uiso 1 1 calc R U
C11 C 0.53602(19) 1.01657(15) 0.43565(10) 0.0240(3) Uani 1 1 d . .
H11 H 0.4329 1.0124 0.4157 0.029 Uiso 1 1 calc R U
C12 C 0.64211(17) 0.92412(14) 0.40767(9) 0.0193(3) Uani 1 1 d . .
C13 C 0.61306(16) 0.80682(14) 0.34818(9) 0.0176(3) Uani 1 1 d . .
H13 H 0.5738 0.7320 0.3841 0.021 Uiso 1 1 calc R U
C14 C 0.49415(16) 0.83630(14) 0.28030(9) 0.0179(3) Uani 1 1 d . .
H14 H 0.5126 0.9109 0.2447 0.021 Uiso 1 1 calc R U
C15 C 0.36575(16) 0.76833(14) 0.26518(9) 0.0173(3) Uani 1 1 d . .
C16 C 0.31385(17) 0.65032(15) 0.31694(10) 0.0213(3) Uani 1 1 d . .
H16A H 0.4040 0.6032 0.3391 0.032 Uiso 1 1 calc R U
H16B H 0.2538 0.5909 0.2802 0.032 Uiso 1 1 calc R U
H16C H 0.2501 0.6802 0.3652 0.032 Uiso 1 1 calc R U
C17 C 0.25688(16) 0.80450(14) 0.19323(9) 0.0196(3) Uani 1 1 d . .
H17A H 0.2465 0.7273 0.1545 0.023 Uiso 1 1 calc R U
H17B H 0.1543 0.8221 0.2184 0.023 Uiso 1 1 calc R U
O18 O 0.30054(12) 0.91530(10) 0.14328(6) 0.0222(2) Uani 1 1 d . .
H18 H 0.2960 0.9839 0.1736 0.033 Uiso 1 1 calc R U
C19 C 0.79145(18) 0.93628(14) 0.43993(9) 0.0193(3) Uani 1 1 d . .

loop_
_atom_site_aniso_label
_atom_site_aniso_U_11
_atom_site_aniso_U_22
_atom_site_aniso_U_33
_atom_site_aniso_U_23
_atom_site_aniso_U_13
_atom_site_aniso_U_12
C1 0.0246(7) 0.0339(9) 0.0250(8) -0.0087(6) 0.0012(6) 0.0031(7)
N2 0.0174(6) 0.0235(6) 0.0216(6) -0.0056(5) -0.0013(5) 0.0007(5)
C3 0.0180(7) 0.0192(7) 0.0186(6) -0.0009(5) -0.0004(5) -0.0022(6)
C4 0.0183(7) 0.0226(7) 0.0216(7) -0.0011(6) -0.0010(6) 0.0007(6)
C5 0.0195(7) 0.0230(7) 0.0173(7) 0.0031(6) -0.0001(6) -0.0026(6)
C6 0.0206(7) 0.0273(8) 0.0187(7) 0.0033(6) -0.0005(6) -0.0045(6)
N7 0.0280(7) 0.0267(7) 0.0174(6) 0.0003(5) -0.0043(5) -0.0100(6)
C8 0.0296(8) 0.0211(7) 0.0166(7) 0.0026(6) -0.0024(6) -0.0056(6)
C9 0.0398(9) 0.0205(8) 0.0201(7) -0.0024(6) -0.0001(6) -0.0031(7)
C10 0.0384(9) 0.0224(8) 0.0249(8) -0.0017(6) 0.0012(7) 0.0065(7)
C11 0.0253(8) 0.0236(8) 0.0230(7) 0.0001(6) -0.0012(6) 0.0024(6)
C12 0.0225(7) 0.0193(7) 0.0162(6) 0.0022(6) 0.0007(5) -0.0015(6)
C13 0.0163(7) 0.0170(7) 0.0196(7) 0.0009(5) -0.0003(5) -0.0011(5)
C14 0.0193(7) 0.0163(7) 0.0181(6) 0.0016(5) 0.0011(6) 0.0002(6)
C15 0.0171(6) 0.0172(7) 0.0175(7) -0.0008(5) 0.0022(5) 0.0021(5)
C16 0.0170(6) 0.0210(7) 0.0259(7) 0.0041(6) -0.0009(6) -0.0016(6)
C17 0.0176(6) 0.0208(7) 0.0203(7) 0.0030(5) -0.0001(6) -0.0024(6)
O18 0.0231(5) 0.0233(5) 0.0201(5) 0.0053(4) 0.0008(4) -0.0017(5)
C19 0.0236(7) 0.0184(7) 0.0161(6) 0.0023(5) -0.0003(6) -0.0030(6)

loop_
_atom_type_symbol
_atom_type_description
_atom_type_scat_dispersion_real
_atom_type_scat_dispersion_imag
_atom_type_scat_source
C C 0.0181 0.0091 'International Tables Vol C Tables 4.2.6.8 and 6.1.1.4'
H H 0.0000 0.0000 'International Tables Vol C Tables 4.2.6.8 and 6.1.1.4'
N N 0.0311 0.0180 'International Tables Vol C Tables 4.2.6.8 and 6.1.1.4'
O O 0.0492 0.0322 'International Tables Vol C Tables 4.2.6.8 and 6.1.1.4'

loop_
_geom_angle_atom_site_label_1
_geom_angle_atom_site_label_2
_geom_angle_atom_site_label_3
_geom_angle
C1 N2 C3 113.77(12)
N2 C3 C4 109.17(12)
N2 C3 C13 108.17(11)
C4 C3 C13 113.64(12)
C5 C4 C3 109.26(12)
C6 C5 C19 105.95(13)
C6 C5 C4 135.74(14)
C19 C5 C4 118.30(13)
C5 C6 N7 109.95(14)
C8 N7 C6 108.94(13)
N7 C8 C9 133.86(15)
N7 C8 C19 106.30(14)
C9 C8 C19 119.80(15)
C10 C9 C8 117.11(14)
C9 C10 C11 122.86(15)
C12 C11 C10 120.45(15)
C11 C12 C19 116.57(14)
C11 C12 C13 127.29(14)
C19 C12 C13 116.10(13)
C14 C13 C12 112.60(12)
C14 C13 C3 109.88(11)
C12 C13 C3 110.66(11)
C15 C14 C13 126.61(13)
C14 C15 C16 124.40(13)
C14 C15 C17 122.07(13)
C16 C15 C17 113.52(12)
O18 C17 C15 115.46(12)
C12 C19 C8 123.16(14)
C12 C19 C5 128.01(14)
C8 C19 C5 108.83(13)

loop_
_geom_bond_atom_site_label_1
_geom_bond_atom_site_label_2
_geom_bond_distance
C1 N2 1.4679(19)
N2 C3 1.4711(18)
C3 C4 1.539(2)
C3 C13 1.5599(19)
C4 C5 1.495(2)
C5 C6 1.366(2)
C5 C19 1.418(2)
C6 N7 1.384(2)
N7 C8 1.378(2)
C8 C9 1.397(2)
C8 C19 1.407(2)
C9 C10 1.382(3)
C10 C11 1.415(2)
C11 C12 1.384(2)
C12 C19 1.397(2)
C12 C13 1.525(2)
C13 C14 1.5071(19)
C14 C15 1.332(2)
C15 C16 1.508(2)
C15 C17 1.510(2)
C17 O18 1.4152(17)
